data_7029547
loop_
_publ_author_name
'Fan, Liming'
'Zhang, Xiutang'
'Zhang, Wei'
'Ding, Yuanshuai'
'Fan, Weiliu'
'Sun, Liming'
'Pang, Yue'
'Zhao, Xian'

_publ_section_title
;
 Syntheses, crystal structures and UV-visible absorption properties of
 five metal-organic frameworks constructed from
 terphenyl-2,5,2',5'-tetracarboxylic acid and bis(imidazole) bridging
 ligands.
;
_journal_issue 18
_journal_name_full 'Dalton transactions (Cambridge, England : 2003)'
_journal_page_first 6701
_journal_page_last 6710
_journal_paper_doi 10.1039/c3dt53379d
_journal_volume 43
_journal_year 2014
_chemical_formula_moiety 'C25 H21 N4 Ni O5'
_chemical_formula_sum 'C25 H21 N4 Ni O5'
_chemical_formula_weight 516.17
_chemical_name_systematic
; 
 ? 
;
_space_group_IT_number 15
_symmetry_cell_setting monoclinic
_symmetry_space_group_name_Hall '-C 2yc'
_symmetry_space_group_name_H-M 'C 1 2/c 1'
_atom_sites_solution_hydrogens geom
_atom_sites_solution_primary direct
_atom_sites_solution_secondary difmap
_audit_creation_method SHELXL-97
_cell_angle_alpha 90.00
_cell_angle_beta 98.765(13)
_cell_angle_gamma 90.00
_cell_formula_units_Z 8
_cell_length_a 17.073(11)
_cell_length_b 15.507(11)
_cell_length_c 18.110(12)
_cell_measurement_reflns_used 1555
_cell_measurement_temperature 296(2)
_cell_measurement_theta_max 20.58
_cell_measurement_theta_min 2.21
_cell_volume 4739(6)
_computing_cell_refinement 'Bruker SMART'
_computing_data_collection 'Bruker SMART'
_computing_data_reduction 'Bruker SAINT'
_computing_molecular_graphics 'Bruker SHELXTL'
_computing_publication_material 'Bruker SHELXTL'
_computing_structure_refinement 'SHELXL-97 (Sheldrick, 1997)'
_computing_structure_solution 'SHELXS-97 (Sheldrick, 1990)'
_diffrn_ambient_temperature 296(2)
_diffrn_measured_fraction_theta_full 0.987
_diffrn_measured_fraction_theta_max 0.987
_diffrn_measurement_device_type 'CCD area detector'
_diffrn_measurement_method 'phi and omega scans'
_diffrn_radiation_monochromator graphite
_diffrn_radiation_source 'fine-focus sealed tube'
_diffrn_radiation_type MoK\a
_diffrn_radiation_wavelength 0.71073
_diffrn_reflns_av_R_equivalents 0.0740
_diffrn_reflns_av_unetI/netI 0.0927
_diffrn_reflns_limit_h_max 20
_diffrn_reflns_limit_h_min -18
_diffrn_reflns_limit_k_max 16
_diffrn_reflns_limit_k_min -18
_diffrn_reflns_limit_l_max 20
_diffrn_reflns_limit_l_min -21
_diffrn_reflns_number 11691
_diffrn_reflns_theta_full 25.00
_diffrn_reflns_theta_max 25.00
_diffrn_reflns_theta_min 2.01
_diffrn_standards_number 0
_exptl_absorpt_coefficient_mu 0.863
_exptl_absorpt_correction_T_max 0.8961
_exptl_absorpt_correction_T_min 0.7296
_exptl_absorpt_correction_type multi-scan
_exptl_absorpt_process_details '(SADABS; Bruker, 2001)'
_exptl_crystal_colour green
_exptl_crystal_density_diffrn 1.447
_exptl_crystal_density_method 'not measured'
_exptl_crystal_description block
_exptl_crystal_F_000 2136
_exptl_crystal_size_max 0.39
_exptl_crystal_size_mid 0.17
_exptl_crystal_size_min 0.13
_refine_diff_density_max 0.998
_refine_diff_density_min -0.887
_refine_diff_density_rms 0.101
_refine_ls_extinction_method none
_refine_ls_goodness_of_fit_ref 1.001
_refine_ls_hydrogen_treatment mixed
_refine_ls_matrix_type full
_refine_ls_number_parameters 322
_refine_ls_number_reflns 4129
_refine_ls_number_restraints 5
_refine_ls_restrained_S_all 1.001
_refine_ls_R_factor_all 0.1002
_refine_ls_R_factor_gt 0.0623
_refine_ls_shift/su_max 0.016
_refine_ls_shift/su_mean 0.002
_refine_ls_structure_factor_coef Fsqd
_refine_ls_weighting_details 'calc w=1/[\s^2^(Fo^2^)+(0.0910P)^2^+3.5018P] where P=(Fo^2^+2Fc^2^)/3'
_refine_ls_weighting_scheme calc
_refine_ls_wR_factor_gt 0.1509
_refine_ls_wR_factor_ref 0.1740
_reflns_number_gt 2718
_reflns_number_total 4129
_reflns_threshold_expression >2sigma(I)
_cod_data_source_file c3dt53379d2.cif
_cod_data_source_block z
_cod_depositor_comments
;
The following automatic conversions were performed:

'_symmetry_cell_setting' value 'Monoclinic' changed to 'monoclinic'
according to
/usr/data/users/saulius/crontab/automatic-downloads/rss-feeds/RSC/lib/dictionaries/cif_core.dic
dictionary named 'cif_core.dic' version 2.4.2 from 2011-04-26.

Automatic conversion script
Id: cif_fix_values 2281 2013-09-26 08:29:07Z andrius 
;
_cod_original_cell_volume 4739(5)
_cod_original_sg_symbol_H-M C2/c
_cod_database_code 7029547

loop_
_symmetry_equiv_pos_as_xyz
'x, y, z'
'-x, y, -z+1/2'
'x+1/2, y+1/2, z'
'-x+1/2, y+1/2, -z+1/2'
'-x, -y, -z'
'x, -y, z-1/2'
'-x+1/2, -y+1/2, -z'
'x+1/2, -y+1/2, z-1/2'

loop_
_atom_site_label
_atom_site_type_symbol
_atom_site_fract_x
_atom_site_fract_y
_atom_site_fract_z
_atom_site_U_iso_or_equiv
_atom_site_adp_type
_atom_site_occupancy
_atom_site_symmetry_multiplicity
_atom_site_calc_flag
_atom_site_refinement_flags
C1 C 0.4849(3) 0.1032(3) 0.4603(3) 0.0362(13) Uani 1 1 d .
H1 H 0.5154 0.0872 0.5053 0.043 Uiso 1 1 calc R
C2 C 0.4068(3) 0.0861(3) 0.4397(3) 0.0369(13) Uani 1 1 d .
H2 H 0.3743 0.0567 0.4679 0.044 Uiso 1 1 calc R
C3 C 0.4504(3) 0.1565(3) 0.3507(3) 0.0338(12) Uani 1 1 d .
H3 H 0.4519 0.1842 0.3053 0.041 Uiso 1 1 calc R
C4 C 0.3054(3) 0.1166(4) 0.3275(3) 0.0440(15) Uani 1 1 d .
H4A H 0.2910 0.0569 0.3164 0.053 Uiso 1 1 calc R
H4B H 0.3052 0.1465 0.2804 0.053 Uiso 1 1 calc R
C5 C 0.2448(3) 0.1572(4) 0.3692(3) 0.0343(12) Uani 1 1 d .
C6 C 0.2419(3) 0.2437(4) 0.3803(3) 0.0407(14) Uani 1 1 d .
H6 H 0.2773 0.2790 0.3603 0.049 Uiso 1 1 calc R
C7 C 0.1880(3) 0.2811(4) 0.4206(3) 0.0446(14) Uani 1 1 d .
H7 H 0.1872 0.3405 0.4278 0.053 Uiso 1 1 calc R
C8 C 0.1351(3) 0.2280(4) 0.4501(4) 0.0465(15) Uani 1 1 d .
H8 H 0.0969 0.2520 0.4754 0.056 Uiso 1 1 calc R
C9 C 0.1389(3) 0.1383(4) 0.4418(4) 0.0442(14) Uani 1 1 d .
C10 C 0.1931(3) 0.1037(4) 0.4003(3) 0.0435(14) Uani 1 1 d .
H10 H 0.1950 0.0443 0.3932 0.052 Uiso 1 1 calc R
C11 C 0.4134(3) 0.4214(4) 0.5206(4) 0.0549(17) Uani 1 1 d .
H11A H 0.3869 0.4347 0.4706 0.066 Uiso 1 1 calc R
H11B H 0.4205 0.4751 0.5484 0.066 Uiso 1 1 calc R
C12 C 0.5114(4) 0.3427(4) 0.4563(4) 0.0477(15) Uani 1 1 d .
H12 H 0.4804 0.3405 0.4094 0.057 Uiso 1 1 calc R
C13 C 0.6057(4) 0.3255(4) 0.5479(4) 0.0495(15) Uani 1 1 d .
H13 H 0.6534 0.3087 0.5760 0.059 Uiso 1 1 calc R
C14 C 0.5502(4) 0.3726(4) 0.5731(4) 0.0525(16) Uani 1 1 d .
H14 H 0.5522 0.3935 0.6215 0.063 Uiso 1 1 calc R
C15 C 0.6952(3) 0.0341(3) 0.3745(3) 0.0306(12) Uani 1 1 d .
C16 C 0.7224(3) -0.0266(3) 0.3178(3) 0.0275(11) Uani 1 1 d .
C17 C 0.6714(3) -0.0743(3) 0.2646(3) 0.0256(11) Uani 1 1 d .
C18 C 0.7056(3) -0.1277(3) 0.2167(3) 0.0263(11) Uani 1 1 d .
H18 H 0.6728 -0.1604 0.1816 0.032 Uiso 1 1 calc R
C19 C 0.7872(3) -0.1339(3) 0.2195(3) 0.0287(11) Uani 1 1 d .
C20 C 0.8362(3) -0.0858(4) 0.2710(3) 0.0370(13) Uani 1 1 d .
H20 H 0.8909 -0.0894 0.2734 0.044 Uiso 1 1 calc R
C21 C 0.8038(3) -0.0322(3) 0.3191(3) 0.0354(13) Uani 1 1 d .
H21 H 0.8372 0.0010 0.3532 0.042 Uiso 1 1 calc R
C22 C 0.8212(3) -0.1951(3) 0.1687(3) 0.0244(10) Uani 1 1 d .
C23 C 0.5836(3) -0.0707(3) 0.2582(3) 0.0288(11) Uani 1 1 d .
C24 C 0.5444(3) -0.0696(3) 0.3205(3) 0.0318(12) Uani 1 1 d .
H24 H 0.5735 -0.0681 0.3682 0.038 Uiso 1 1 calc R
C25 C 0.4625(3) -0.0709(3) 0.3115(3) 0.0308(12) Uani 1 1 d .
H25 H 0.4377 -0.0718 0.3538 0.037 Uiso 1 1 calc R
N1 N 0.5117(2) 0.1485(3) 0.4032(2) 0.0333(10) Uani 1 1 d .
N2 N 0.3846(2) 0.1198(3) 0.3701(2) 0.0320(10) Uani 1 1 d .
N3 N 0.5815(3) 0.3051(3) 0.4727(3) 0.0389(11) Uani 1 1 d .
N4 N 0.4902(3) 0.3847(3) 0.5158(3) 0.0419(12) Uani 1 1 d .
Ni1 Ni 0.62106(3) 0.20307(4) 0.41189(3) 0.0274(2) Uani 1 1 d D
O1 O 0.66269(19) 0.1030(2) 0.35083(18) 0.0329(8) Uani 1 1 d .
O2 O 0.7096(3) 0.0100(3) 0.44091(19) 0.0526(11) Uani 1 1 d .
O3 O 0.77926(18) -0.2224(2) 0.10971(18) 0.0315(8) Uani 1 1 d .
O4 O 0.89220(19) -0.2203(2) 0.18594(19) 0.0338(8) Uani 1 1 d .
O5 O 0.66423(18) 0.1423(2) 0.51060(18) 0.0345(8) Uani 1 1 d D
H1W H 0.677(3) 0.0914(8) 0.5090(6) 0.080 Uiso 1 1 d D
H2W H 0.691(2) 0.1705(8) 0.5434(11) 0.080 Uiso 1 1 d D

loop_
_atom_site_aniso_label
_atom_site_aniso_U_11
_atom_site_aniso_U_22
_atom_site_aniso_U_33
_atom_site_aniso_U_23
_atom_site_aniso_U_13
_atom_site_aniso_U_12
C1 0.043(3) 0.038(3) 0.029(3) 0.004(2) 0.012(2) -0.003(3)
C2 0.034(3) 0.044(3) 0.037(3) 0.001(3) 0.019(2) -0.006(2)
C3 0.034(3) 0.040(3) 0.030(3) 0.005(2) 0.014(2) -0.004(2)
C4 0.035(3) 0.069(4) 0.031(3) -0.014(3) 0.016(2) -0.009(3)
C5 0.028(3) 0.048(4) 0.028(3) -0.005(2) 0.010(2) -0.002(2)
C6 0.035(3) 0.050(4) 0.038(3) 0.008(3) 0.009(2) -0.002(3)
C7 0.046(3) 0.040(4) 0.050(4) 0.002(3) 0.015(3) 0.006(3)
C8 0.039(3) 0.035(3) 0.070(4) -0.007(3) 0.022(3) 0.003(3)
C9 0.033(3) 0.040(4) 0.063(4) 0.002(3) 0.019(3) 0.000(2)
C10 0.032(3) 0.043(4) 0.059(4) -0.012(3) 0.018(3) -0.001(3)
C11 0.044(3) 0.045(4) 0.083(5) 0.006(3) 0.035(3) 0.005(3)
C12 0.052(4) 0.042(4) 0.053(4) 0.001(3) 0.018(3) 0.000(3)
C13 0.049(3) 0.055(4) 0.047(4) -0.010(3) 0.018(3) 0.006(3)
C14 0.055(4) 0.056(4) 0.050(4) -0.014(3) 0.020(3) 0.000(3)
C15 0.036(3) 0.030(3) 0.028(3) -0.003(2) 0.011(2) -0.003(2)
C16 0.034(3) 0.027(3) 0.022(3) -0.001(2) 0.008(2) 0.004(2)
C17 0.024(2) 0.029(3) 0.026(3) 0.000(2) 0.012(2) 0.003(2)
C18 0.029(3) 0.030(3) 0.021(2) -0.005(2) 0.006(2) 0.002(2)
C19 0.033(3) 0.031(3) 0.024(3) 0.000(2) 0.011(2) 0.005(2)
C20 0.027(3) 0.046(3) 0.040(3) -0.003(3) 0.011(2) 0.000(2)
C21 0.035(3) 0.039(3) 0.033(3) -0.011(2) 0.005(2) -0.011(2)
C22 0.028(3) 0.025(3) 0.021(3) 0.003(2) 0.009(2) 0.000(2)
C23 0.031(3) 0.025(3) 0.033(3) -0.002(2) 0.011(2) -0.002(2)
C24 0.031(3) 0.045(3) 0.020(3) -0.003(2) 0.005(2) -0.001(2)
C25 0.029(3) 0.044(3) 0.022(3) 0.001(2) 0.013(2) -0.004(2)
N1 0.034(2) 0.040(3) 0.028(2) 0.005(2) 0.012(2) -0.004(2)
N2 0.030(2) 0.043(3) 0.025(2) -0.0058(19) 0.0119(18) 0.0000(19)
N3 0.037(3) 0.041(3) 0.043(3) -0.001(2) 0.019(2) -0.001(2)
N4 0.034(3) 0.039(3) 0.059(3) -0.004(2) 0.027(2) -0.002(2)
Ni1 0.0284(4) 0.0321(4) 0.0246(4) -0.0002(3) 0.0133(3) -0.0026(3)
O1 0.042(2) 0.034(2) 0.0259(19) -0.0039(16) 0.0146(16) 0.0001(17)
O2 0.095(3) 0.043(2) 0.022(2) -0.0008(17) 0.017(2) 0.018(2)
O3 0.0312(18) 0.041(2) 0.0253(19) -0.0027(15) 0.0121(15) 0.0033(15)
O4 0.0267(18) 0.045(2) 0.032(2) -0.0039(16) 0.0116(15) 0.0045(15)
O5 0.040(2) 0.040(2) 0.0250(19) -0.0050(16) 0.0083(16) -0.0037(17)

loop_
_atom_type_symbol
_atom_type_description
_atom_type_scat_dispersion_real
_atom_type_scat_dispersion_imag
_atom_type_scat_source
C C 0.0033 0.0016 'International Tables Vol C Tables 4.2.6.8 and 6.1.1.4'
H H 0.0000 0.0000 'International Tables Vol C Tables 4.2.6.8 and 6.1.1.4'
N N 0.0061 0.0033 'International Tables Vol C Tables 4.2.6.8 and 6.1.1.4'
O O 0.0106 0.0060 'International Tables Vol C Tables 4.2.6.8 and 6.1.1.4'
Ni Ni 0.3393 1.1124 'International Tables Vol C Tables 4.2.6.8 and 6.1.1.4'

loop_
_geom_angle_atom_site_label_1
_geom_angle_atom_site_label_2
_geom_angle_atom_site_label_3
_geom_angle
_geom_angle_site_symmetry_1
_geom_angle_site_symmetry_3
C2 C1 N1 108.4(5) . .
C2 C1 H1 125.8 . .
N1 C1 H1 125.8 . .
C1 C2 N2 107.7(4) . .
C1 C2 H2 126.1 . .
N2 C2 H2 126.2 . .
N1 C3 N2 112.0(4) . .
N1 C3 H3 124.0 . .
N2 C3 H3 124.0 . .
N2 C4 C5 112.0(4) . .
N2 C4 H4A 109.2 . .
C5 C4 H4A 109.2 . .
N2 C4 H4B 109.2 . .
C5 C4 H4B 109.2 . .
H4A C4 H4B 107.9 . .
C6 C5 C10 119.3(5) . .
C6 C5 C4 122.0(5) . .
C10 C5 C4 118.6(5) . .
C5 C6 C7 122.2(5) . .
C5 C6 H6 118.9 . .
C7 C6 H6 118.9 . .
C6 C7 C8 118.5(6) . .
C6 C7 H7 120.8 . .
C8 C7 H7 120.8 . .
C7 C8 C9 120.3(5) . .
C7 C8 H8 119.8 . .
C9 C8 H8 119.8 . .
C10 C9 C8 119.2(5) . .
C10 C9 C11 119.6(5) . 7_556
C8 C9 C11 121.1(5) . 7_556
C9 C10 C5 120.4(6) . .
C9 C10 H10 119.8 . .
C5 C10 H10 119.8 . .
N4 C11 C9 112.8(5) . 7_556
N4 C11 H11A 109.0 . .
C9 C11 H11A 109.0 7_556 .
N4 C11 H11B 109.0 . .
C9 C11 H11B 109.0 7_556 .
H11A C11 H11B 107.8 . .
N3 C12 N4 112.1(6) . .
N3 C12 H12 124.0 . .
N4 C12 H12 124.0 . .
C14 C13 N3 109.8(6) . .
C14 C13 H13 125.1 . .
N3 C13 H13 125.1 . .
C13 C14 N4 107.9(5) . .
C13 C14 H14 126.1 . .
N4 C14 H14 126.1 . .
O2 C15 O1 126.8(5) . .
O2 C15 C16 115.5(5) . .
O1 C15 C16 117.7(4) . .
C21 C16 C17 119.5(4) . .
C21 C16 C15 115.8(4) . .
C17 C16 C15 124.6(4) . .
C16 C17 C18 117.7(4) . .
C16 C17 C23 123.1(4) . .
C18 C17 C23 119.2(4) . .
C19 C18 C17 122.2(4) . .
C19 C18 H18 118.9 . .
C17 C18 H18 118.9 . .
C20 C19 C18 119.4(4) . .
C20 C19 C22 120.5(4) . .
C18 C19 C22 120.0(4) . .
C19 C20 C21 119.6(5) . .
C19 C20 H20 120.2 . .
C21 C20 H20 120.2 . .
C16 C21 C20 121.5(5) . .
C16 C21 H21 119.2 . .
C20 C21 H21 119.2 . .
O4 C22 O3 120.3(4) . .
O4 C22 C19 119.3(4) . .
O3 C22 C19 120.5(4) . .
O4 C22 Ni1 59.5(2) . 4_645
O3 C22 Ni1 60.7(2) . 4_645
C19 C22 Ni1 178.6(4) . 4_645
C25 C23 C24 117.5(4) 2_655 .
C25 C23 C17 119.9(4) 2_655 .
C24 C23 C17 122.6(4) . .
C25 C24 C23 120.3(5) . .
C25 C24 H24 119.8 . .
C23 C24 H24 119.8 . .
C24 C25 C23 122.2(4) . 2_655
C24 C25 H25 118.9 . .
C23 C25 H25 118.9 2_655 .
C3 N1 C1 105.9(4) . .
C3 N1 Ni1 129.8(3) . .
C1 N1 Ni1 123.8(4) . .
C3 N2 C2 106.0(4) . .
C3 N2 C4 128.2(4) . .
C2 N2 C4 125.7(4) . .
C12 N3 C13 104.0(5) . .
C12 N3 Ni1 124.5(4) . .
C13 N3 Ni1 127.7(4) . .
C14 N4 C12 106.3(5) . .
C14 N4 C11 126.6(5) . .
C12 N4 C11 126.3(6) . .
N1 Ni1 O5 94.60(15) . .
N1 Ni1 O1 91.85(16) . .
O5 Ni1 O1 90.80(14) . .
N1 Ni1 N3 89.39(17) . .
O5 Ni1 N3 89.46(17) . .
O1 Ni1 N3 178.71(15) . .
N1 Ni1 O4 100.88(15) . 4_655
O5 Ni1 O4 164.52(13) . 4_655
O1 Ni1 O4 88.62(14) . 4_655
N3 Ni1 O4 90.80(17) . 4_655
N1 Ni1 O3 162.90(15) . 4_655
O5 Ni1 O3 102.51(13) . 4_655
O1 Ni1 O3 87.75(14) . 4_655
N3 Ni1 O3 90.96(15) . 4_655
O4 Ni1 O3 62.01(13) 4_655 4_655
N1 Ni1 C22 131.91(16) . 4_655
O5 Ni1 C22 133.49(15) . 4_655
O1 Ni1 C22 87.92(15) . 4_655
N3 Ni1 C22 90.99(16) . 4_655
O4 Ni1 C22 31.03(14) 4_655 4_655
O3 Ni1 C22 30.98(14) 4_655 4_655
C15 O1 Ni1 128.5(3) . .
C22 O3 Ni1 88.3(3) . 4_645
C22 O4 Ni1 89.4(3) . 4_645
Ni1 O5 H1W 118.2(6) . .
Ni1 O5 H2W 118.3(6) . .
H1W O5 H2W 114.6(2) . .

loop_
_geom_bond_atom_site_label_1
_geom_bond_atom_site_label_2
_geom_bond_distance
_geom_bond_site_symmetry_2
C1 C2 1.355(7) .
C1 N1 1.385(6) .
C1 H1 0.9300 .
C2 N2 1.363(7) .
C2 H2 0.9300 .
C3 N1 1.308(6) .
C3 N2 1.354(6) .
C3 H3 0.9300 .
C4 N2 1.452(6) .
C4 C5 1.508(7) .
C4 H4A 0.9700 .
C4 H4B 0.9700 .
C5 C6 1.359(8) .
C5 C10 1.391(8) .
C6 C7 1.386(7) .
C6 H6 0.9300 .
C7 C8 1.387(8) .
C7 H7 0.9300 .
C8 C9 1.401(8) .
C8 H8 0.9300 .
C9 C10 1.386(7) .
C9 C11 1.518(8) 7_556
C10 H10 0.9300 .
C11 N4 1.445(7) .
C11 C9 1.518(8) 7_556
C11 H11A 0.9700 .
C11 H11B 0.9700 .
C12 N3 1.323(7) .
C12 N4 1.355(7) .
C12 H12 0.9300 .
C13 C14 1.332(8) .
C13 N3 1.397(8) .
C13 H13 0.9300 .
C14 N4 1.355(8) .
C14 H14 0.9300 .
C15 O2 1.248(6) .
C15 O1 1.248(6) .
C15 C16 1.517(6) .
C16 C21 1.388(7) .
C16 C17 1.407(7) .
C17 C18 1.391(6) .
C17 C23 1.486(6) .
C18 C19 1.390(6) .
C18 H18 0.9300 .
C19 C20 1.373(7) .
C19 C22 1.500(6) .
C20 C21 1.380(7) .
C20 H20 0.9300 .
C21 H21 0.9300 .
C22 O4 1.266(6) .
C22 O3 1.265(6) .
C22 Ni1 2.455(5) 4_645
C23 C25 1.382(7) 2_655
C23 C24 1.397(6) .
C24 C25 1.383(7) .
C24 H24 0.9300 .
C25 C23 1.382(7) 2_655
C25 H25 0.9300 .
N1 Ni1 2.035(4) .
N3 Ni1 2.097(4) .
Ni1 O5 2.055(4) .
Ni1 O1 2.092(3) .
Ni1 O4 2.117(4) 4_655
Ni1 O3 2.142(3) 4_655
Ni1 C22 2.455(5) 4_655
O3 Ni1 2.142(3) 4_645
O4 Ni1 2.117(4) 4_645
O5 H1W 0.8201(12) .
O5 H2W 0.8201(11) .
